data_4118396
loop_
_publ_author_name
'Nian-Tzu Suen'
'James Hooper'
'Eva Zurek'
'Svilen Bobev'

_publ_section_title
;
 On the Nature of Ge-Pb Bonding in the Solid State. Synthesis, Structural
 Characterization, and Electronic Structures of Two Unprecedented
 Germanide-Plumbides
;
_journal_name_full 'Journal of the American Chemical Society'
_journal_page_first 12708
_journal_page_last 12716
_journal_paper_doi 10.1021/ja3042838
_journal_volume 134
_journal_year 2012
_chemical_formula_sum 'Eu1.6 Ge2 Pb Sr0.4'
_chemical_formula_weight 630.23
_chemical_name_systematic
;
 ?
;
_space_group_IT_number 65
_symmetry_cell_setting orthorhombic
_symmetry_space_group_name_Hall '-C 2 2'
_symmetry_space_group_name_H-M 'C m m m'
_atom_sites_solution_primary direct
_atom_sites_solution_secondary difmap
_audit_creation_method SHELXL-97
_cell_angle_alpha 90.00
_cell_angle_beta 90.00
_cell_angle_gamma 90.00
_cell_formula_units_Z 2
_cell_length_a 3.9890(14)
_cell_length_b 15.243(5)
_cell_length_c 4.5365(16)
_cell_measurement_reflns_used 722
_cell_measurement_temperature 200(2)
_cell_measurement_theta_max 28.22
_cell_measurement_theta_min 4.49
_cell_volume 275.84(16)
_computing_cell_refinement 'Bruker SMART'
_computing_data_collection 'Bruker SMART'
_computing_data_reduction 'Bruker SAINT'
_computing_molecular_graphics 'Bruker SHELXTL'
_computing_publication_material 'Bruker SHELXTL'
_computing_structure_refinement 'SHELXL-97 (Sheldrick, 1997)'
_computing_structure_solution 'SHELXS-97 (Sheldrick, 1990)'
_diffrn_ambient_temperature 200(2)
_diffrn_measured_fraction_theta_full 1.000
_diffrn_measured_fraction_theta_max 1.000
_diffrn_measurement_device_type 'CCD area detector'
_diffrn_measurement_method 'phi and omega scans'
_diffrn_radiation_monochromator graphite
_diffrn_radiation_source 'fine-focus sealed tube'
_diffrn_radiation_type MoK\a
_diffrn_radiation_wavelength 0.71073
_diffrn_reflns_av_R_equivalents 0.0682
_diffrn_reflns_av_sigmaI/netI 0.0402
_diffrn_reflns_limit_h_max 4
_diffrn_reflns_limit_h_min -4
_diffrn_reflns_limit_k_max 18
_diffrn_reflns_limit_k_min -18
_diffrn_reflns_limit_l_max 5
_diffrn_reflns_limit_l_min -5
_diffrn_reflns_number 1606
_diffrn_reflns_theta_full 25.91
_diffrn_reflns_theta_max 25.91
_diffrn_reflns_theta_min 2.67
_exptl_absorpt_coefficient_mu 62.767
_exptl_absorpt_correction_T_max 0.2547
_exptl_absorpt_correction_T_min 0.0965
_exptl_absorpt_correction_type multi-scan
_exptl_crystal_colour black
_exptl_crystal_density_diffrn 7.588
_exptl_crystal_description rod
_exptl_crystal_F_000 524
_exptl_crystal_size_max 0.07
_exptl_crystal_size_mid 0.03
_exptl_crystal_size_min 0.03
_refine_diff_density_max 3.504
_refine_diff_density_min -1.991
_refine_diff_density_rms 0.446
_refine_ls_extinction_method none
_refine_ls_goodness_of_fit_ref 1.184
_refine_ls_matrix_type full
_refine_ls_number_parameters 13
_refine_ls_number_reflns 183
_refine_ls_number_restraints 0
_refine_ls_restrained_S_all 1.184
_refine_ls_R_factor_all 0.0297
_refine_ls_R_factor_gt 0.0279
_refine_ls_shift/su_max 0.000
_refine_ls_shift/su_mean 0.000
_refine_ls_structure_factor_coef Fsqd
_refine_ls_weighting_details 'calc w=1/[\s^2^(Fo^2^)+(0.0229P)^2^+0.3603P] where P=(Fo^2^+2Fc^2^)/3'
_refine_ls_weighting_scheme calc
_refine_ls_wR_factor_gt 0.0601
_refine_ls_wR_factor_ref 0.0605
_reflns_number_gt 174
_reflns_number_total 183
_reflns_threshold_expression >2sigma(I)
_cod_data_source_file ja3042838_si_002_2.cif
_cod_data_source_block II
_cod_original_cell_volume 275.84(17)
_cod_original_formula_sum 'Eu1.60 Ge2 Pb Sr0.40'
_cod_database_code 4118396

loop_
_symmetry_equiv_pos_as_xyz
'x, y, z'
'-x, -y, z'
'-x, y, -z'
'x, -y, -z'
'x+1/2, y+1/2, z'
'-x+1/2, -y+1/2, z'
'-x+1/2, y+1/2, -z'
'x+1/2, -y+1/2, -z'
'-x, -y, -z'
'x, y, -z'
'x, -y, z'
'-x, y, z'
'-x+1/2, -y+1/2, -z'
'x+1/2, y+1/2, -z'
'x+1/2, -y+1/2, z'
'-x+1/2, y+1/2, z'

loop_
_atom_site_label
_atom_site_type_symbol
_atom_site_fract_x
_atom_site_fract_y
_atom_site_fract_z
_atom_site_U_iso_or_equiv
_atom_site_adp_type
_atom_site_occupancy
_atom_site_symmetry_multiplicity
_atom_site_calc_flag
_atom_site_refinement_flags
Pb1 Pb 0.0000 0.0000 0.0000 0.0153(3) Uani 1 8 d S
Eu1 Eu 0.0000 0.36972(6) 0.5000 0.0123(4) Uani 0.798(8) 4 d SP
Sr1 Sr 0.0000 0.36972(6) 0.5000 0.0123(4) Uani 0.202(8) 4 d SP
Ge1 Ge 0.0000 0.20109(12) 0.0000 0.0125(5) Uani 1 4 d S

loop_
_atom_site_aniso_label
_atom_site_aniso_U_11
_atom_site_aniso_U_22
_atom_site_aniso_U_33
_atom_site_aniso_U_23
_atom_site_aniso_U_13
_atom_site_aniso_U_12
Pb1 0.0184(5) 0.0142(6) 0.0133(5) 0.000 0.000 0.000
Eu1 0.0092(5) 0.0152(7) 0.0124(5) 0.000 0.000 0.000
Sr1 0.0092(5) 0.0152(7) 0.0124(5) 0.000 0.000 0.000
Ge1 0.0081(9) 0.0135(10) 0.0160(8) 0.000 0.000 0.000

loop_
_atom_type_symbol
_atom_type_description
_atom_type_scat_dispersion_real
_atom_type_scat_dispersion_imag
_atom_type_scat_source
Ge Ge 0.1547 1.8001 'International Tables Vol C Tables 4.2.6.8 and 6.1.1.4'
Sr Sr -1.5307 3.2498 'International Tables Vol C Tables 4.2.6.8 and 6.1.1.4'
Eu Eu -0.1578 3.6682 'International Tables Vol C Tables 4.2.6.8 and 6.1.1.4'
Pb Pb -3.3944 10.1111 'International Tables Vol C Tables 4.2.6.8 and 6.1.1.4'

loop_
_geom_angle_atom_site_label_1
_geom_angle_atom_site_label_2
_geom_angle_atom_site_label_3
_geom_angle
_geom_angle_site_symmetry_1
_geom_angle_site_symmetry_3
Ge1 Pb1 Ge1 180.0 . 9
Ge1 Pb1 Sr1 56.675(17) . 13_556
Ge1 Pb1 Sr1 123.325(17) 9 13_556
Ge1 Pb1 Sr1 123.325(17) . 5_444
Ge1 Pb1 Sr1 56.675(17) 9 5_444
Sr1 Pb1 Sr1 180.00(3) 13_556 5_444
Ge1 Pb1 Sr1 56.675(17) . 13_456
Ge1 Pb1 Sr1 123.325(17) 9 13_456
Sr1 Pb1 Sr1 66.98(3) 13_556 13_456
Sr1 Pb1 Sr1 113.02(3) 5_444 13_456
Ge1 Pb1 Sr1 56.675(17) . 13_455
Ge1 Pb1 Sr1 123.325(17) 9 13_455
Sr1 Pb1 Sr1 113.35(3) 13_556 13_455
Sr1 Pb1 Sr1 66.65(3) 5_444 13_455
Sr1 Pb1 Sr1 77.73(3) 13_456 13_455
Ge1 Pb1 Sr1 123.325(17) . 5_545
Ge1 Pb1 Sr1 56.675(17) 9 5_545
Sr1 Pb1 Sr1 66.65(3) 13_556 5_545
Sr1 Pb1 Sr1 113.35(3) 5_444 5_545
Sr1 Pb1 Sr1 102.27(3) 13_456 5_545
Sr1 Pb1 Sr1 180.00(3) 13_455 5_545
Ge1 Pb1 Sr1 123.325(17) . 5_544
Ge1 Pb1 Sr1 56.675(17) 9 5_544
Sr1 Pb1 Sr1 113.02(3) 13_556 5_544
Sr1 Pb1 Sr1 66.98(3) 5_444 5_544
Sr1 Pb1 Sr1 180.0 13_456 5_544
Sr1 Pb1 Sr1 102.27(3) 13_455 5_544
Sr1 Pb1 Sr1 77.73(3) 5_545 5_544
Ge1 Pb1 Sr1 56.675(17) . 13
Ge1 Pb1 Sr1 123.325(17) 9 13
Sr1 Pb1 Sr1 77.73(3) 13_556 13
Sr1 Pb1 Sr1 102.27(3) 5_444 13
Sr1 Pb1 Sr1 113.35(3) 13_456 13
Sr1 Pb1 Sr1 66.98(3) 13_455 13
Sr1 Pb1 Sr1 113.02(3) 5_545 13
Sr1 Pb1 Sr1 66.65(3) 5_544 13
Ge1 Pb1 Sr1 123.325(17) . 5_445
Ge1 Pb1 Sr1 56.675(17) 9 5_445
Sr1 Pb1 Sr1 102.27(3) 13_556 5_445
Sr1 Pb1 Sr1 77.73(3) 5_444 5_445
Sr1 Pb1 Sr1 66.65(3) 13_456 5_445
Sr1 Pb1 Sr1 113.02(3) 13_455 5_445
Sr1 Pb1 Sr1 66.98(3) 5_545 5_445
Sr1 Pb1 Sr1 113.35(3) 5_544 5_445
Sr1 Pb1 Sr1 180.00(3) 13 5_445
Ge1 Pb1 Eu1 123.326(17) . 5_444
Ge1 Pb1 Eu1 56.674(17) 9 5_444
Sr1 Pb1 Eu1 180.0 13_556 5_444
Sr1 Pb1 Eu1 0.0 5_444 5_444
Sr1 Pb1 Eu1 113.03(3) 13_456 5_444
Sr1 Pb1 Eu1 66.65(3) 13_455 5_444
Sr1 Pb1 Eu1 113.35(3) 5_545 5_444
Sr1 Pb1 Eu1 66.97(3) 5_544 5_444
Sr1 Pb1 Eu1 102.27(3) 13 5_444
Sr1 Pb1 Eu1 77.73(3) 5_445 5_444
Ge1 Pb1 Eu1 56.674(17) . 13_556
Ge1 Pb1 Eu1 123.326(17) 9 13_556
Sr1 Pb1 Eu1 0.0 13_556 13_556
Sr1 Pb1 Eu1 180.0 5_444 13_556
Sr1 Pb1 Eu1 66.97(3) 13_456 13_556
Sr1 Pb1 Eu1 113.35(3) 13_455 13_556
Sr1 Pb1 Eu1 66.65(3) 5_545 13_556
Sr1 Pb1 Eu1 113.03(3) 5_544 13_556
Sr1 Pb1 Eu1 77.73(3) 13 13_556
Sr1 Pb1 Eu1 102.27(3) 5_445 13_556
Eu1 Pb1 Eu1 180.00(3) 5_444 13_556
Ge1 Eu1 Ge1 140.67(8) 13_455 13_556
Ge1 Eu1 Ge1 76.90(3) 13_455 13
Ge1 Eu1 Ge1 90.01(4) 13_556 13
Ge1 Eu1 Ge1 90.01(4) 13_455 13_456
Ge1 Eu1 Ge1 76.90(3) 13_556 13_456
Ge1 Eu1 Ge1 140.67(8) 13 13_456
Ge1 Eu1 Ge1 102.45(3) 13_455 1_556
Ge1 Eu1 Ge1 43.93(4) 13_556 1_556
Ge1 Eu1 Ge1 102.45(3) 13 1_556
Ge1 Eu1 Ge1 43.93(4) 13_456 1_556
Ge1 Eu1 Ge1 43.93(4) 13_455 .
Ge1 Eu1 Ge1 102.45(3) 13_556 .
Ge1 Eu1 Ge1 43.93(4) 13 .
Ge1 Eu1 Ge1 102.45(3) 13_456 .
Ge1 Eu1 Ge1 82.85(5) 1_556 .
Ge1 Eu1 Pb1 166.34(5) 13_455 5_556
Ge1 Eu1 Pb1 52.99(4) 13_556 5_556
Ge1 Eu1 Pb1 106.59(3) 13 5_556
Ge1 Eu1 Pb1 94.83(3) 13_456 5_556
Ge1 Eu1 Pb1 89.81(3) 1_556 5_556
Ge1 Eu1 Pb1 145.804(15) . 5_556
Ge1 Eu1 Pb1 52.99(4) 13_455 5_455
Ge1 Eu1 Pb1 166.34(5) 13_556 5_455
Ge1 Eu1 Pb1 94.83(3) 13 5_455
Ge1 Eu1 Pb1 106.59(3) 13_456 5_455
Ge1 Eu1 Pb1 145.804(15) 1_556 5_455
Ge1 Eu1 Pb1 89.81(3) . 5_455
Pb1 Eu1 Pb1 113.35(3) 5_556 5_455
Ge1 Eu1 Pb1 106.59(3) 13_455 5_456
Ge1 Eu1 Pb1 94.83(3) 13_556 5_456
Ge1 Eu1 Pb1 166.34(5) 13 5_456
Ge1 Eu1 Pb1 52.99(4) 13_456 5_456
Ge1 Eu1 Pb1 89.81(3) 1_556 5_456
Ge1 Eu1 Pb1 145.804(15) . 5_456
Pb1 Eu1 Pb1 66.97(3) 5_556 5_456
Pb1 Eu1 Pb1 77.73(3) 5_455 5_456
Ge1 Eu1 Pb1 94.83(3) 13_455 5
Ge1 Eu1 Pb1 106.59(3) 13_556 5
Ge1 Eu1 Pb1 52.99(4) 13 5
Ge1 Eu1 Pb1 166.34(5) 13_456 5
Ge1 Eu1 Pb1 145.804(15) 1_556 5
Ge1 Eu1 Pb1 89.81(3) . 5
Pb1 Eu1 Pb1 77.73(3) 5_556 5
Pb1 Eu1 Pb1 66.97(3) 5_455 5
Pb1 Eu1 Pb1 113.35(3) 5_456 5
Ge1 Eu1 Sr1 109.66(4) 13_455 9_566
Ge1 Eu1 Sr1 109.66(4) 13_556 9_566
Ge1 Eu1 Sr1 109.66(4) 13 9_566
Ge1 Eu1 Sr1 109.66(4) 13_456 9_566
Ge1 Eu1 Sr1 138.57(3) 1_556 9_566
Ge1 Eu1 Sr1 138.57(3) . 9_566
Pb1 Eu1 Sr1 56.675(17) 5_556 9_566
Pb1 Eu1 Sr1 56.675(17) 5_455 9_566
Pb1 Eu1 Sr1 56.675(17) 5_456 9_566
Pb1 Eu1 Sr1 56.675(17) 5 9_566
Ge1 Eu1 Eu1 109.66(4) 13_455 9_566
Ge1 Eu1 Eu1 109.66(4) 13_556 9_566
Ge1 Eu1 Eu1 109.66(4) 13 9_566
Ge1 Eu1 Eu1 109.66(4) 13_456 9_566
Ge1 Eu1 Eu1 138.57(3) 1_556 9_566
Ge1 Eu1 Eu1 138.57(3) . 9_566
Pb1 Eu1 Eu1 56.675(17) 5_556 9_566
Pb1 Eu1 Eu1 56.675(17) 5_455 9_566
Pb1 Eu1 Eu1 56.675(17) 5_456 9_566
Pb1 Eu1 Eu1 56.675(17) 5 9_566
Sr1 Eu1 Eu1 0.0 9_566 9_566
Ge1 Ge1 Ge1 106.44(14) 13 13_455
Ge1 Ge1 Pb1 126.78(7) 13 .
Ge1 Ge1 Pb1 126.78(7) 13_455 .
Ge1 Ge1 Eu1 134.39(3) 13 13_455
Ge1 Ge1 Eu1 72.75(3) 13_455 13_455
Pb1 Ge1 Eu1 70.34(4) . 13_455
Ge1 Ge1 Eu1 72.75(3) 13 13_556
Ge1 Ge1 Eu1 134.39(3) 13_455 13_556
Pb1 Ge1 Eu1 70.34(4) . 13_556
Eu1 Ge1 Eu1 140.67(8) 13_455 13_556
Ge1 Ge1 Eu1 72.75(3) 13 13
Ge1 Ge1 Eu1 134.39(3) 13_455 13
Pb1 Ge1 Eu1 70.34(4) . 13
Eu1 Ge1 Eu1 76.90(3) 13_455 13
Eu1 Ge1 Eu1 90.01(4) 13_556 13
Ge1 Ge1 Eu1 134.39(3) 13 13_456
Ge1 Ge1 Eu1 72.75(3) 13_455 13_456
Pb1 Ge1 Eu1 70.34(4) . 13_456
Eu1 Ge1 Eu1 90.01(4) 13_455 13_456
Eu1 Ge1 Eu1 76.90(3) 13_556 13_456
Eu1 Ge1 Eu1 140.67(8) 13 13_456
Ge1 Ge1 Sr1 134.39(3) 13 13_455
Ge1 Ge1 Sr1 72.75(3) 13_455 13_455
Pb1 Ge1 Sr1 70.34(4) . 13_455
Eu1 Ge1 Sr1 0.0 13_455 13_455
Eu1 Ge1 Sr1 140.67(8) 13_556 13_455
Eu1 Ge1 Sr1 76.90(3) 13 13_455
Eu1 Ge1 Sr1 90.01(4) 13_456 13_455
Ge1 Ge1 Sr1 72.75(3) 13 13_556
Ge1 Ge1 Sr1 134.39(3) 13_455 13_556
Pb1 Ge1 Sr1 70.34(4) . 13_556
Eu1 Ge1 Sr1 140.67(8) 13_455 13_556
Eu1 Ge1 Sr1 0.0 13_556 13_556
Eu1 Ge1 Sr1 90.01(4) 13 13_556
Eu1 Ge1 Sr1 76.90(3) 13_456 13_556
Sr1 Ge1 Sr1 140.67(8) 13_455 13_556
Ge1 Ge1 Sr1 72.75(3) 13 13
Ge1 Ge1 Sr1 134.39(3) 13_455 13
Pb1 Ge1 Sr1 70.34(4) . 13
Eu1 Ge1 Sr1 76.90(3) 13_455 13
Eu1 Ge1 Sr1 90.01(4) 13_556 13
Eu1 Ge1 Sr1 0.0 13 13
Eu1 Ge1 Sr1 140.67(8) 13_456 13
Sr1 Ge1 Sr1 76.90(3) 13_455 13
Sr1 Ge1 Sr1 90.01(4) 13_556 13
Ge1 Ge1 Sr1 134.39(3) 13 13_456
Ge1 Ge1 Sr1 72.75(3) 13_455 13_456
Pb1 Ge1 Sr1 70.34(4) . 13_456
Eu1 Ge1 Sr1 90.01(4) 13_455 13_456
Eu1 Ge1 Sr1 76.90(3) 13_556 13_456
Eu1 Ge1 Sr1 140.67(8) 13 13_456
Eu1 Ge1 Sr1 0.0 13_456 13_456
Sr1 Ge1 Sr1 90.01(4) 13_455 13_456
Sr1 Ge1 Sr1 76.90(3) 13_556 13_456
Sr1 Ge1 Sr1 140.67(8) 13 13_456
Ge1 Ge1 Eu1 63.32(6) 13 1_554
Ge1 Ge1 Eu1 63.32(6) 13_455 1_554
Pb1 Ge1 Eu1 138.57(3) . 1_554
Eu1 Ge1 Eu1 77.55(3) 13_455 1_554
Eu1 Ge1 Eu1 136.07(4) 13_556 1_554
Eu1 Ge1 Eu1 77.55(3) 13 1_554
Eu1 Ge1 Eu1 136.07(4) 13_456 1_554
Sr1 Ge1 Eu1 77.55(3) 13_455 1_554
Sr1 Ge1 Eu1 136.07(4) 13_556 1_554
Sr1 Ge1 Eu1 77.55(3) 13 1_554
Sr1 Ge1 Eu1 136.07(4) 13_456 1_554

loop_
_geom_bond_atom_site_label_1
_geom_bond_atom_site_label_2
_geom_bond_distance
_geom_bond_site_symmetry_2
Pb1 Ge1 3.065(2) .
Pb1 Ge1 3.065(2) 9
Pb1 Sr1 3.6148(9) 13_556
Pb1 Sr1 3.6148(9) 5_444
Pb1 Sr1 3.6148(9) 13_456
Pb1 Sr1 3.6148(9) 13_455
Pb1 Sr1 3.6148(9) 5_545
Pb1 Sr1 3.6148(9) 5_544
Pb1 Sr1 3.6148(9) 13
Pb1 Sr1 3.6148(9) 5_445
Pb1 Eu1 3.6149(9) 5_444
Pb1 Eu1 3.6149(9) 13_556
Eu1 Ge1 3.2075(10) 13_455
Eu1 Ge1 3.2075(10) 13_556
Eu1 Ge1 3.2075(10) 13
Eu1 Ge1 3.2075(10) 13_456
Eu1 Ge1 3.4281(17) 1_556
Eu1 Ge1 3.4281(17) .
Eu1 Pb1 3.6148(9) 5_556
Eu1 Pb1 3.6148(9) 5_455
Eu1 Pb1 3.6148(9) 5_456
Eu1 Pb1 3.6148(9) 5
Eu1 Sr1 3.972(2) 9_566
Eu1 Eu1 3.972(2) 9_566
Ge1 Ge1 2.490(2) 13
Ge1 Ge1 2.490(2) 13_455
Ge1 Eu1 3.2075(10) 13_455
Ge1 Eu1 3.2075(10) 13_556
Ge1 Eu1 3.2075(10) 13
Ge1 Eu1 3.2075(10) 13_456
Ge1 Sr1 3.2075(10) 13_455
Ge1 Sr1 3.2075(10) 13_556
Ge1 Sr1 3.2075(10) 13
Ge1 Sr1 3.2075(10) 13_456
Ge1 Eu1 3.4281(17) 1_554
